data_7246271
loop_
_publ_author_name
'Wei, Wen-Juan'
'Gao, Hong-Qiang'
'Fang, Ming'
'Tang, Yun-Zhi'
'Wei, Yen'

_publ_section_title
;
 Revealing the order--disorder type phase transition mechanism in two new
 supramolecular clathrates
;
_journal_issue 9
_journal_name_full CrystEngComm
_journal_page_first 1333
_journal_page_last 1338
_journal_paper_doi 10.1039/D2CE01419J
_journal_volume 25
_journal_year 2023
_chemical_formula_moiety 'C12 H24 O6, C7 H14 N O, B F4'
_chemical_formula_sum 'C19 H38 B F4 N O7'
_chemical_formula_weight 479.31
_space_group_crystal_system orthorhombic
_space_group_IT_number 61
_space_group_name_Hall '-P 2ac 2ab'
_space_group_name_H-M_alt 'P b c a'
_atom_sites_solution_hydrogens geom
_atom_sites_solution_primary dual
_audit_creation_date 2022-07-23
_audit_creation_method
;
Olex2 1.5
(compiled 2022.04.07 svn.rca3783a0 for OlexSys, GUI svn.r6498)
;
_audit_update_record
;
2022-08-28 deposited with the CCDC.	2023-02-03 downloaded from the CCDC.
;
_cell_angle_alpha 90
_cell_angle_beta 90
_cell_angle_gamma 90
_cell_formula_units_Z 8
_cell_length_a 17.1067(7)
_cell_length_b 15.3661(7)
_cell_length_c 17.6923(8)
_cell_measurement_reflns_used 5539
_cell_measurement_temperature 173.00(10)
_cell_measurement_theta_max 28.9120
_cell_measurement_theta_min 3.8740
_cell_volume 4650.7(4)
_computing_cell_refinement 'CrysAlisPro 1.171.41.122a (Rigaku OD, 2021)'
_computing_data_collection 'CrysAlisPro 1.171.41.122a (Rigaku OD, 2021)'
_computing_data_reduction 'CrysAlisPro 1.171.41.122a (Rigaku OD, 2021)'
_computing_molecular_graphics 'Olex2 1.5 (Dolomanov et al., 2009)'
_computing_publication_material 'Olex2 1.5 (Dolomanov et al., 2009)'
_computing_structure_refinement 'SHELXL 2018/3 (Sheldrick, 2015)'
_computing_structure_solution 'SHELXT 2018/2 (Sheldrick, 2018)'
_diffrn_ambient_environment N~2~
_diffrn_ambient_temperature 173.00(10)
_diffrn_detector 'CCD plate'
_diffrn_detector_area_resol_mean 5.2137
_diffrn_detector_type AtlasS2
_diffrn_measured_fraction_theta_full 0.998
_diffrn_measured_fraction_theta_max 0.868
_diffrn_measurement_details
;
List of Runs (angles in degrees, time in seconds):

  # Type    Start    End  Width  t~exp~   \w     \q     \k     \f   Frames
#--------------------------------------------------------------------------
  1  \w    -85.00 -47.00   1.00   21.02    --  -10.68 -19.00-180.00   38
  2  \w    -19.00  30.00   1.00   21.02    --  -10.68 -19.00-180.00   49
  3  \w    -28.00  29.00   1.00   21.02    --   11.22 -57.00 150.00   57
;
_diffrn_measurement_device 'four-circle diffractometer'
_diffrn_measurement_device_type 'SuperNova, Dual, Cu at home/near, AtlasS2'
_diffrn_measurement_method '\w scans'
_diffrn_orient_matrix_type 'CrysAlisPro convention (1999,Acta A55,543-557)'
_diffrn_orient_matrix_UB_11 0.0112608000
_diffrn_orient_matrix_UB_12 -0.0001537000
_diffrn_orient_matrix_UB_13 -0.0385929000
_diffrn_orient_matrix_UB_21 -0.0113188000
_diffrn_orient_matrix_UB_22 -0.0442644000
_diffrn_orient_matrix_UB_23 -0.0029295000
_diffrn_orient_matrix_UB_31 -0.0382836000
_diffrn_orient_matrix_UB_32 0.0130048000
_diffrn_orient_matrix_UB_33 -0.0104736000
_diffrn_radiation_monochromator mirror
_diffrn_radiation_probe x-ray
_diffrn_radiation_type 'Mo K\a'
_diffrn_radiation_wavelength 0.71073
_diffrn_reflns_av_R_equivalents 0.0290
_diffrn_reflns_av_unetI/netI 0.0326
_diffrn_reflns_Laue_measured_fraction_full 0.998
_diffrn_reflns_Laue_measured_fraction_max 0.868
_diffrn_reflns_limit_h_max 17
_diffrn_reflns_limit_h_min -23
_diffrn_reflns_limit_k_max 11
_diffrn_reflns_limit_k_min -19
_diffrn_reflns_limit_l_max 23
_diffrn_reflns_limit_l_min -21
_diffrn_reflns_number 17366
_diffrn_reflns_point_group_measured_fraction_full 0.998
_diffrn_reflns_point_group_measured_fraction_max 0.868
_diffrn_reflns_theta_full 25.242
_diffrn_reflns_theta_max 29.587
_diffrn_reflns_theta_min 3.313
_diffrn_source 'micro-focus sealed X-ray tube'
_diffrn_source_type 'SuperNova (Mo) X-ray Source'
_exptl_absorpt_coefficient_mu 0.121
_exptl_absorpt_correction_T_max 1.00000
_exptl_absorpt_correction_T_min 0.91876
_exptl_absorpt_correction_type multi-scan
_exptl_absorpt_process_details
;
CrysAlisPro 1.171.41.122a (Rigaku Oxford Diffraction, 2021)
Empirical absorption correction using spherical harmonics,
implemented in SCALE3 ABSPACK scaling algorithm.
;
_exptl_crystal_colour colourless
_exptl_crystal_colour_primary colourless
_exptl_crystal_density_diffrn 1.369
_exptl_crystal_description block
_exptl_crystal_F_000 2048
_refine_diff_density_max 0.529
_refine_diff_density_min -0.349
_refine_diff_density_rms 0.044
_refine_ls_extinction_method none
_refine_ls_goodness_of_fit_ref 1.028
_refine_ls_hydrogen_treatment constr
_refine_ls_matrix_type full
_refine_ls_number_parameters 290
_refine_ls_number_reflns 5686
_refine_ls_number_restraints 0
_refine_ls_restrained_S_all 1.028
_refine_ls_R_factor_all 0.0683
_refine_ls_R_factor_gt 0.0477
_refine_ls_shift/su_max 0.001
_refine_ls_shift/su_mean 0.000
_refine_ls_structure_factor_coef Fsqd
_refine_ls_weighting_details 'w=1/[\s^2^(Fo^2^)+(0.0374P)^2^+2.3814P] where P=(Fo^2^+2Fc^2^)/3'
_refine_ls_weighting_scheme calc
_refine_ls_wR_factor_gt 0.0990
_refine_ls_wR_factor_ref 0.1089
_reflns_Friedel_coverage 0.000
_reflns_number_gt 4298
_reflns_number_total 5686
_reflns_threshold_expression 'I > 2\s(I)'
_cod_data_source_file d2ce01419j2.cif
_cod_data_source_block 210815-13-173k_auto
_cod_depositor_comments 'Adding full bibliography for 7246270--7246275.cif.'
_cod_database_code 7246271
_shelx_shelxl_version_number 2018/3
_shelx_space_group_comment
;
The symmetry employed for this shelxl refinement is uniquely defined
by the following loop, which should always be used as a source of
symmetry information in preference to the above space-group names.
They are only intended as comments.
;
_olex2_refinement_description
;
1. Fixed Uiso
 At 1.2 times of:
  All C(H) groups, All C(H,H) groups, All N(H,H) groups
 At 1.5 times of:
  All O(H) groups
2.a Ternary CH refined with riding coordinates:
 C00D(H00z), C00E(H00), C00Q(H4)
2.b Secondary CH2 refined with riding coordinates:
 N009(H00y,H), C00F(H00a,H00b), C00G(H1,Ha), C00H(H00c,H00d), C00I(H2,Hb),
 C00J(H00e,H00f), C00K(H00g,H00h), C00L(H00i,H00j), C00M(H00k,H00l), C00N(H00m,
 H00n), C00O(H3,Hc), C00P(H00o,H00p), C00R(H00q,H00r), C00S(H00s,H00t),
 C00T(H00u,H00v), C00U(H5,Hd), C00V(H00w,H00x)
2.c Idealised tetrahedral OH refined as rotating group:
 O007(H007)
;
_olex2_submission_special_instructions 'No special instructions were received'
_oxdiff_exptl_absorpt_empirical_details
;
Empirical correction (ABSPACK) includes:
- Absorption correction using spherical harmonics
- Frame scaling
;
_oxdiff_exptl_absorpt_empirical_full_max 1.159
_oxdiff_exptl_absorpt_empirical_full_min 0.784

loop_
_space_group_symop_operation_xyz
'x, y, z'
'-x+1/2, -y, z+1/2'
'-x, y+1/2, -z+1/2'
'x+1/2, -y+1/2, -z'
'-x, -y, -z'
'x-1/2, y, -z-1/2'
'x, -y-1/2, z-1/2'
'-x-1/2, y-1/2, z'

loop_
_atom_site_label
_atom_site_type_symbol
_atom_site_fract_x
_atom_site_fract_y
_atom_site_fract_z
_atom_site_U_iso_or_equiv
_atom_site_adp_type
_atom_site_occupancy
_atom_site_site_symmetry_order
_atom_site_calc_flag
_atom_site_refinement_flags_posn
_atom_site_refinement_flags_adp
_atom_site_refinement_flags_occupancy
_atom_site_disorder_assembly
_atom_site_disorder_group
O001 O 0.13313(6) 0.62776(7) 0.66836(6) 0.0230(2) Uani 1 1 d . . . . .
O002 O 0.39373(6) 0.71352(7) 0.59273(6) 0.0252(2) Uani 1 1 d . . . . .
O003 O 0.18185(6) 0.70298(7) 0.40251(6) 0.0255(2) Uani 1 1 d . . . . .
O004 O 0.28407(6) 0.68030(7) 0.71344(6) 0.0259(2) Uani 1 1 d . . . . .
O005 O 0.32708(6) 0.64958(8) 0.45628(6) 0.0282(3) Uani 1 1 d . . . . .
O006 O 0.07401(6) 0.66256(7) 0.52106(6) 0.0282(3) Uani 1 1 d . . . . .
O007 O 0.24652(7) 1.02303(7) 0.59538(8) 0.0370(3) Uani 1 1 d . . . . .
H007 H 0.274012 1.066373 0.606796 0.055 Uiso 1 1 calc R U . . .
F008 F 0.50905(8) 0.49546(8) 0.67505(7) 0.0593(3) Uani 1 1 d . . . . .
N009 N 0.23771(7) 0.78072(8) 0.54347(7) 0.0218(3) Uani 1 1 d . . . . .
H00Y H 0.278729 0.755593 0.567883 0.026 Uiso 1 1 calc R U . . .
H H 0.211613 0.739356 0.516671 0.026 Uiso 1 1 calc R U . . .
F00A F 0.47610(10) 0.35613(8) 0.70190(8) 0.0719(4) Uani 1 1 d . . . . .
F00B F 0.43314(9) 0.46592(9) 0.77463(9) 0.0793(5) Uani 1 1 d . . . . .
F00C F 0.55784(9) 0.42783(9) 0.77648(10) 0.0838(5) Uani 1 1 d . . . . .
C00D C 0.18423(9) 0.82677(10) 0.59798(9) 0.0228(3) Uani 1 1 d . . . . .
H00Z H 0.151736 0.784119 0.626887 0.027 Uiso 1 1 calc R U . . .
C00E C 0.26437(9) 0.85402(10) 0.49328(9) 0.0253(3) Uani 1 1 d . . . . .
H00 H 0.288424 0.831232 0.445717 0.030 Uiso 1 1 calc R U . . .
C00F C 0.05192(8) 0.63988(10) 0.65280(9) 0.0252(3) Uani 1 1 d . . . . .
H00A H 0.038209 0.702255 0.657377 0.030 Uiso 1 1 calc R U . . .
H00B H 0.020102 0.606710 0.689603 0.030 Uiso 1 1 calc R U . . .
C00G C 0.18745(9) 0.90174(10) 0.47667(9) 0.0266(3) Uani 1 1 d . . . . .
H1 H 0.164147 0.880857 0.428772 0.032 Uiso 1 1 calc R U . . .
HA H 0.196214 0.965274 0.472896 0.032 Uiso 1 1 calc R U . . .
C00H C 0.03530(9) 0.60877(10) 0.57447(9) 0.0271(3) Uani 1 1 d . . . . .
H00C H 0.053442 0.547935 0.568821 0.033 Uiso 1 1 calc R U . . .
H00D H -0.021747 0.610101 0.565109 0.033 Uiso 1 1 calc R U . . .
C00I C 0.13382(8) 0.88015(10) 0.54427(9) 0.0256(3) Uani 1 1 d . . . . .
H2 H 0.115434 0.934100 0.569152 0.031 Uiso 1 1 calc R U . . .
HB H 0.087811 0.846183 0.527480 0.031 Uiso 1 1 calc R U . . .
C00J C 0.40884(9) 0.64814(11) 0.47155(10) 0.0304(4) Uani 1 1 d . . . . .
H00E H 0.433217 0.703325 0.454861 0.037 Uiso 1 1 calc R U . . .
H00F H 0.433926 0.599557 0.443941 0.037 Uiso 1 1 calc R U . . .
C00K C 0.06028(9) 0.63473(11) 0.44563(9) 0.0285(3) Uani 1 1 d . . . . .
H00G H 0.003383 0.632760 0.435553 0.034 Uiso 1 1 calc R U . . .
H00H H 0.081864 0.575584 0.438116 0.034 Uiso 1 1 calc R U . . .
C00L C 0.23539(9) 0.62740(11) 0.75907(9) 0.0284(3) Uani 1 1 d . . . . .
H00I H 0.247775 0.637032 0.813084 0.034 Uiso 1 1 calc R U . . .
H00J H 0.244720 0.565279 0.747284 0.034 Uiso 1 1 calc R U . . .
C00M C 0.15150(9) 0.64970(11) 0.74437(9) 0.0285(4) Uani 1 1 d . . . . .
H00K H 0.117308 0.616909 0.779399 0.034 Uiso 1 1 calc R U . . .
H00L H 0.142829 0.712652 0.752795 0.034 Uiso 1 1 calc R U . . .
C00N C 0.41953(9) 0.63663(10) 0.55473(9) 0.0276(3) Uani 1 1 d . . . . .
H00M H 0.388936 0.585863 0.572392 0.033 Uiso 1 1 calc R U . . .
H00N H 0.475348 0.625865 0.566182 0.033 Uiso 1 1 calc R U . . .
C00O C 0.23524(10) 0.88009(10) 0.65091(9) 0.0278(3) Uani 1 1 d . . . . .
H3 H 0.267607 0.839818 0.681384 0.033 Uiso 1 1 calc R U . . .
HC H 0.201007 0.912502 0.686162 0.033 Uiso 1 1 calc R U . . .
C00P C 0.09892(9) 0.69732(11) 0.39256(9) 0.0276(3) Uani 1 1 d . . . . .
H00O H 0.087786 0.679158 0.339966 0.033 Uiso 1 1 calc R U . . .
H00P H 0.075857 0.755781 0.400011 0.033 Uiso 1 1 calc R U . . .
C00Q C 0.28915(9) 0.94476(10) 0.61119(10) 0.0289(4) Uani 1 1 d . . . . .
H4 H 0.333301 0.959260 0.646019 0.035 Uiso 1 1 calc R U . . .
C00R C 0.36355(9) 0.65411(11) 0.71842(9) 0.0301(4) Uani 1 1 d . . . . .
H00Q H 0.369314 0.593714 0.699754 0.036 Uiso 1 1 calc R U . . .
H00R H 0.381028 0.655914 0.771739 0.036 Uiso 1 1 calc R U . . .
C00S C 0.41253(9) 0.71447(12) 0.67163(9) 0.0294(4) Uani 1 1 d . . . . .
H00S H 0.405984 0.774468 0.691007 0.035 Uiso 1 1 calc R U . . .
H00T H 0.468198 0.698361 0.677840 0.035 Uiso 1 1 calc R U . . .
C00T C 0.22289(10) 0.63073(12) 0.37121(10) 0.0338(4) Uani 1 1 d . . . . .
H00U H 0.208627 0.623471 0.317346 0.041 Uiso 1 1 calc R U . . .
H00V H 0.208544 0.576798 0.398499 0.041 Uiso 1 1 calc R U . . .
C00U C 0.32301(9) 0.90683(11) 0.53856(10) 0.0298(4) Uani 1 1 d . . . . .
H5 H 0.342696 0.955020 0.506660 0.036 Uiso 1 1 calc R U . . .
HD H 0.368022 0.869189 0.551510 0.036 Uiso 1 1 calc R U . . .
C00V C 0.30895(10) 0.64666(12) 0.37820(9) 0.0334(4) Uani 1 1 d . . . . .
H00W H 0.338525 0.599283 0.353298 0.040 Uiso 1 1 calc R U . . .
H00X H 0.323078 0.702429 0.353742 0.040 Uiso 1 1 calc R U . . .
B00W B 0.49441(11) 0.43602(13) 0.73117(11) 0.0315(4) Uani 1 1 d . . . . .

loop_
_atom_site_aniso_label
_atom_site_aniso_U_11
_atom_site_aniso_U_22
_atom_site_aniso_U_33
_atom_site_aniso_U_23
_atom_site_aniso_U_13
_atom_site_aniso_U_12
O001 0.0221(5) 0.0239(5) 0.0229(5) -0.0027(4) 0.0029(4) 0.0015(4)
O002 0.0264(5) 0.0227(5) 0.0266(6) 0.0007(4) -0.0008(4) 0.0020(4)
O003 0.0249(5) 0.0263(6) 0.0253(6) -0.0040(5) -0.0021(4) -0.0013(4)
O004 0.0232(5) 0.0250(6) 0.0297(6) 0.0050(5) 0.0005(5) 0.0014(4)
O005 0.0223(5) 0.0384(7) 0.0238(6) -0.0037(5) 0.0029(4) 0.0033(4)
O006 0.0317(6) 0.0267(6) 0.0263(6) -0.0014(5) -0.0009(5) -0.0078(5)
O007 0.0434(7) 0.0153(5) 0.0522(8) -0.0040(5) -0.0208(6) 0.0023(5)
F008 0.0827(9) 0.0431(7) 0.0521(7) 0.0160(6) 0.0126(7) -0.0021(6)
N009 0.0240(6) 0.0164(6) 0.0249(6) -0.0030(5) -0.0037(5) 0.0006(5)
F00A 0.1179(12) 0.0366(7) 0.0611(8) -0.0090(6) -0.0256(8) -0.0220(7)
F00B 0.0794(10) 0.0525(8) 0.1059(12) 0.0276(8) 0.0448(9) 0.0184(7)
F00C 0.0821(10) 0.0556(8) 0.1137(13) 0.0018(8) -0.0707(9) -0.0002(7)
C00D 0.0249(7) 0.0187(7) 0.0249(7) 0.0011(6) 0.0056(6) -0.0004(6)
C00E 0.0276(8) 0.0241(8) 0.0244(8) 0.0003(6) 0.0044(6) 0.0003(6)
C00F 0.0207(7) 0.0232(8) 0.0318(8) 0.0010(6) 0.0060(6) 0.0009(6)
C00G 0.0310(8) 0.0252(8) 0.0237(8) 0.0006(6) -0.0065(6) 0.0004(6)
C00H 0.0209(7) 0.0244(8) 0.0360(9) 0.0018(7) 0.0016(7) -0.0033(6)
C00I 0.0213(7) 0.0225(8) 0.0330(9) -0.0017(6) -0.0031(6) 0.0001(6)
C00J 0.0218(8) 0.0340(9) 0.0355(9) -0.0049(7) 0.0055(7) 0.0022(6)
C00K 0.0254(8) 0.0294(8) 0.0305(9) -0.0040(7) -0.0056(7) -0.0041(6)
C00L 0.0357(9) 0.0298(8) 0.0196(7) 0.0022(6) 0.0020(7) -0.0031(7)
C00M 0.0325(9) 0.0315(9) 0.0216(8) -0.0034(7) 0.0071(7) -0.0024(7)
C00N 0.0226(7) 0.0239(8) 0.0364(9) -0.0014(7) 0.0001(7) 0.0036(6)
C00O 0.0390(9) 0.0223(8) 0.0222(7) -0.0017(6) -0.0045(7) 0.0049(6)
C00P 0.0267(8) 0.0296(9) 0.0265(8) -0.0016(7) -0.0087(7) -0.0014(6)
C00Q 0.0296(8) 0.0179(8) 0.0391(9) -0.0018(7) -0.0157(7) 0.0008(6)
C00R 0.0265(8) 0.0362(9) 0.0276(8) 0.0067(7) -0.0034(7) 0.0062(7)
C00S 0.0225(7) 0.0371(9) 0.0287(8) 0.0000(7) -0.0059(7) -0.0013(6)
C00T 0.0357(9) 0.0388(10) 0.0268(8) -0.0125(7) -0.0009(7) 0.0035(7)
C00U 0.0200(7) 0.0252(8) 0.0442(10) 0.0063(7) -0.0007(7) -0.0032(6)
C00V 0.0329(9) 0.0429(10) 0.0244(8) -0.0051(7) 0.0051(7) 0.0044(7)
B00W 0.0340(10) 0.0257(10) 0.0348(11) 0.0013(8) -0.0083(8) -0.0009(7)

loop_
_atom_type_symbol
_atom_type_description
_atom_type_scat_dispersion_real
_atom_type_scat_dispersion_imag
_atom_type_scat_source
C C 0.0033 0.0016 'International Tables Vol C Tables 4.2.6.8 and 6.1.1.4'
H H 0.0000 0.0000 'International Tables Vol C Tables 4.2.6.8 and 6.1.1.4'
B B 0.0013 0.0007 'International Tables Vol C Tables 4.2.6.8 and 6.1.1.4'
F F 0.0171 0.0103 'International Tables Vol C Tables 4.2.6.8 and 6.1.1.4'
N N 0.0061 0.0033 'International Tables Vol C Tables 4.2.6.8 and 6.1.1.4'
O O 0.0106 0.0060 'International Tables Vol C Tables 4.2.6.8 and 6.1.1.4'

loop_
_geom_angle_atom_site_label_1
_geom_angle_atom_site_label_2
_geom_angle_atom_site_label_3
_geom_angle
_geom_angle_site_symmetry_1
_geom_angle_site_symmetry_3
_geom_angle_publ_flag
C00M O001 C00F 111.49(11) . . ?
C00N O002 C00S 113.42(12) . . ?
C00T O003 C00P 113.13(12) . . ?
C00L O004 C00R 111.40(12) . . ?
C00V O005 C00J 113.54(12) . . ?
C00H O006 C00K 111.90(11) . . ?
C00Q O007 H007 109.5 . . ?
H00Y N009 H 109.2 . . ?
C00D N009 H00Y 111.3 . . ?
C00D N009 H 111.3 . . ?
C00E N009 H00Y 111.3 . . ?
C00E N009 H 111.3 . . ?
C00E N009 C00D 102.14(11) . . ?
N009 C00D H00Z 110.9 . . ?
N009 C00D C00I 101.39(12) . . ?
N009 C00D C00O 107.40(12) . . ?
C00I C00D H00Z 110.9 . . ?
C00O C00D H00Z 110.9 . . ?
C00O C00D C00I 114.79(13) . . ?
N009 C00E H00 111.0 . . ?
N009 C00E C00G 102.16(12) . . ?
N009 C00E C00U 106.78(12) . . ?
C00G C00E H00 111.0 . . ?
C00U C00E H00 111.0 . . ?
C00U C00E C00G 114.33(13) . . ?
O001 C00F H00A 109.9 . . ?
O001 C00F H00B 109.9 . . ?
O001 C00F C00H 108.80(12) . . ?
H00A C00F H00B 108.3 . . ?
C00H C00F H00A 109.9 . . ?
C00H C00F H00B 109.9 . . ?
C00E C00G H1 110.7 . . ?
C00E C00G HA 110.7 . . ?
C00E C00G C00I 104.99(12) . . ?
H1 C00G HA 108.8 . . ?
C00I C00G H1 110.7 . . ?
C00I C00G HA 110.7 . . ?
O006 C00H C00F 110.03(12) . . ?
O006 C00H H00C 109.7 . . ?
O006 C00H H00D 109.7 . . ?
C00F C00H H00C 109.7 . . ?
C00F C00H H00D 109.7 . . ?
H00C C00H H00D 108.2 . . ?
C00D C00I C00G 105.23(12) . . ?
C00D C00I H2 110.7 . . ?
C00D C00I HB 110.7 . . ?
C00G C00I H2 110.7 . . ?
C00G C00I HB 110.7 . . ?
H2 C00I HB 108.8 . . ?
O005 C00J H00E 110.1 . . ?
O005 C00J H00F 110.1 . . ?
O005 C00J C00N 107.99(13) . . ?
H00E C00J H00F 108.4 . . ?
C00N C00J H00E 110.1 . . ?
C00N C00J H00F 110.1 . . ?
O006 C00K H00G 109.9 . . ?
O006 C00K H00H 109.9 . . ?
O006 C00K C00P 108.82(12) . . ?
H00G C00K H00H 108.3 . . ?
C00P C00K H00G 109.9 . . ?
C00P C00K H00H 109.9 . . ?
O004 C00L H00I 109.8 . . ?
O004 C00L H00J 109.8 . . ?
O004 C00L C00M 109.45(13) . . ?
H00I C00L H00J 108.2 . . ?
C00M C00L H00I 109.8 . . ?
C00M C00L H00J 109.8 . . ?
O001 C00M C00L 108.77(12) . . ?
O001 C00M H00K 109.9 . . ?
O001 C00M H00L 109.9 . . ?
C00L C00M H00K 109.9 . . ?
C00L C00M H00L 109.9 . . ?
H00K C00M H00L 108.3 . . ?
O002 C00N C00J 109.13(13) . . ?
O002 C00N H00M 109.9 . . ?
O002 C00N H00N 109.9 . . ?
C00J C00N H00M 109.9 . . ?
C00J C00N H00N 109.9 . . ?
H00M C00N H00N 108.3 . . ?
C00D C00O H3 108.6 . . ?
C00D C00O HC 108.6 . . ?
C00D C00O C00Q 114.46(13) . . ?
H3 C00O HC 107.6 . . ?
C00Q C00O H3 108.6 . . ?
C00Q C00O HC 108.6 . . ?
O003 C00P C00K 113.52(13) . . ?
O003 C00P H00O 108.9 . . ?
O003 C00P H00P 108.9 . . ?
C00K C00P H00O 108.9 . . ?
C00K C00P H00P 108.9 . . ?
H00O C00P H00P 107.7 . . ?
O007 C00Q C00O 109.18(13) . . ?
O007 C00Q H4 108.5 . . ?
O007 C00Q C00U 110.45(13) . . ?
C00O C00Q H4 108.5 . . ?
C00U C00Q C00O 111.62(12) . . ?
C00U C00Q H4 108.5 . . ?
O004 C00R H00Q 109.9 . . ?
O004 C00R H00R 109.9 . . ?
O004 C00R C00S 108.99(13) . . ?
H00Q C00R H00R 108.3 . . ?
C00S C00R H00Q 109.9 . . ?
C00S C00R H00R 109.9 . . ?
O002 C00S C00R 113.97(13) . . ?
O002 C00S H00S 108.8 . . ?
O002 C00S H00T 108.8 . . ?
C00R C00S H00S 108.8 . . ?
C00R C00S H00T 108.8 . . ?
H00S C00S H00T 107.7 . . ?
O003 C00T H00U 109.9 . . ?
O003 C00T H00V 109.9 . . ?
O003 C00T C00V 108.95(14) . . ?
H00U C00T H00V 108.3 . . ?
C00V C00T H00U 109.9 . . ?
C00V C00T H00V 109.9 . . ?
C00E C00U C00Q 113.43(13) . . ?
C00E C00U H5 108.9 . . ?
C00E C00U HD 108.9 . . ?
C00Q C00U H5 108.9 . . ?
C00Q C00U HD 108.9 . . ?
H5 C00U HD 107.7 . . ?
O005 C00V C00T 107.52(13) . . ?
O005 C00V H00W 110.2 . . ?
O005 C00V H00X 110.2 . . ?
C00T C00V H00W 110.2 . . ?
C00T C00V H00X 110.2 . . ?
H00W C00V H00X 108.5 . . ?
F008 B00W F00B 108.69(15) . . ?
F00A B00W F008 111.41(16) . . ?
F00A B00W F00B 109.63(16) . . ?
F00C B00W F008 110.11(16) . . ?
F00C B00W F00A 108.90(16) . . ?
F00C B00W F00B 108.05(17) . . ?

loop_
_geom_bond_atom_site_label_1
_geom_bond_atom_site_label_2
_geom_bond_distance
_geom_bond_site_symmetry_2
_geom_bond_publ_flag
O001 C00F 1.4285(18) . ?
O001 C00M 1.4216(18) . ?
O002 C00N 1.4293(18) . ?
O002 C00S 1.4325(19) . ?
O003 C00P 1.4321(18) . ?
O003 C00T 1.4256(19) . ?
O004 C00L 1.4164(18) . ?
O004 C00R 1.4207(18) . ?
O005 C00J 1.4247(19) . ?
O005 C00V 1.4165(19) . ?
O006 C00H 1.4195(18) . ?
O006 C00K 1.4209(19) . ?
O007 H007 0.8400 . ?
O007 C00Q 1.4340(19) . ?
F008 B00W 1.372(2) . ?
N009 H00Y 0.9100 . ?
N009 H 0.9100 . ?
N009 C00D 1.5058(18) . ?
N009 C00E 1.5051(19) . ?
F00A B00W 1.369(2) . ?
F00B B00W 1.379(2) . ?
F00C B00W 1.355(2) . ?
C00D H00Z 1.0000 . ?
C00D C00I 1.523(2) . ?
C00D C00O 1.520(2) . ?
C00E H00 1.0000 . ?
C00E C00G 1.535(2) . ?
C00E C00U 1.519(2) . ?
C00F H00A 0.9900 . ?
C00F H00B 0.9900 . ?
C00F C00H 1.493(2) . ?
C00G H1 0.9900 . ?
C00G HA 0.9900 . ?
C00G C00I 1.543(2) . ?
C00H H00C 0.9900 . ?
C00H H00D 0.9900 . ?
C00I H2 0.9900 . ?
C00I HB 0.9900 . ?
C00J H00E 0.9900 . ?
C00J H00F 0.9900 . ?
C00J C00N 1.493(2) . ?
C00K H00G 0.9900 . ?
C00K H00H 0.9900 . ?
C00K C00P 1.498(2) . ?
C00L H00I 0.9900 . ?
C00L H00J 0.9900 . ?
C00L C00M 1.498(2) . ?
C00M H00K 0.9900 . ?
C00M H00L 0.9900 . ?
C00N H00M 0.9900 . ?
C00N H00N 0.9900 . ?
C00O H3 0.9900 . ?
C00O HC 0.9900 . ?
C00O C00Q 1.527(2) . ?
C00P H00O 0.9900 . ?
C00P H00P 0.9900 . ?
C00Q H4 1.0000 . ?
C00Q C00U 1.525(2) . ?
C00R H00Q 0.9900 . ?
C00R H00R 0.9900 . ?
C00R C00S 1.499(2) . ?
C00S H00S 0.9900 . ?
C00S H00T 0.9900 . ?
C00T H00U 0.9900 . ?
C00T H00V 0.9900 . ?
C00T C00V 1.497(2) . ?
C00U H5 0.9900 . ?
C00U HD 0.9900 . ?
C00V H00W 0.9900 . ?
C00V H00X 0.9900 . ?

loop_
_geom_torsion_atom_site_label_1
_geom_torsion_atom_site_label_2
_geom_torsion_atom_site_label_3
_geom_torsion_atom_site_label_4
_geom_torsion
_geom_torsion_site_symmetry_1
_geom_torsion_site_symmetry_2
_geom_torsion_site_symmetry_3
_geom_torsion_site_symmetry_4
_geom_torsion_publ_flag
O001 C00F C00H O006 -66.13(15) . . . . ?
O003 C00T C00V O005 64.13(18) . . . . ?
O004 C00L C00M O001 64.79(16) . . . . ?
O004 C00R C00S O002 -62.08(18) . . . . ?
O005 C00J C00N O002 -68.59(16) . . . . ?
O006 C00K C00P O003 60.59(17) . . . . ?
O007 C00Q C00U C00E -81.33(16) . . . . ?
N009 C00D C00I C00G -31.30(14) . . . . ?
N009 C00D C00O C00Q 56.48(16) . . . . ?
N009 C00E C00G C00I 25.45(15) . . . . ?
N009 C00E C00U C00Q -59.86(16) . . . . ?
C00D N009 C00E C00G -45.73(13) . . . . ?
C00D N009 C00E C00U 74.61(14) . . . . ?
C00D C00O C00Q O007 83.59(16) . . . . ?
C00D C00O C00Q C00U -38.80(18) . . . . ?
C00E N009 C00D C00I 48.01(13) . . . . ?
C00E N009 C00D C00O -72.74(13) . . . . ?
C00E C00G C00I C00D 3.66(16) . . . . ?
C00F O001 C00M C00L 174.54(12) . . . . ?
C00G C00E C00U C00Q 52.34(18) . . . . ?
C00H O006 C00K C00P 176.75(12) . . . . ?
C00I C00D C00O C00Q -55.39(18) . . . . ?
C00J O005 C00V C00T 168.94(14) . . . . ?
C00K O006 C00H C00F 179.49(12) . . . . ?
C00L O004 C00R C00S -177.72(13) . . . . ?
C00M O001 C00F C00H -175.28(12) . . . . ?
C00N O002 C00S C00R -73.33(16) . . . . ?
C00O C00D C00I C00G 84.11(15) . . . . ?
C00O C00Q C00U C00E 40.32(18) . . . . ?
C00P O003 C00T C00V 174.89(13) . . . . ?
C00R O004 C00L C00M -172.69(13) . . . . ?
C00S O002 C00N C00J -170.97(12) . . . . ?
C00T O003 C00P C00K 76.57(17) . . . . ?
C00U C00E C00G C00I -89.49(15) . . . . ?
C00V O005 C00J C00N -170.77(14) . . . . ?
